data_2018472
loop_
_publ_author_name
'De Candia, Ariel G.'
'Molnar, Matias'
'Slep, Leonardo D.'
'Baggio, Ricardo'

_publ_section_title
;
 Four Ni^II^ complexes with the new cyclam--methylimidazole ligand
 1-[(1-methyl-1<i>H</i>-imidazol-2-yl)methyl]-1,4,8,11-tetraazacyclotetradecane
;
_journal_coeditor_code FA3274
_journal_issue 5
_journal_name_full 'Acta Crystallographica Section C'
_journal_page_first m121
_journal_page_last m126
_journal_paper_doi 10.1107/S0108270112014904
_journal_volume 68
_journal_year 2012
_chemical_formula_iupac '[Ni (C15 H30 N6) (H2 O)] (Cl O4)2'
_chemical_formula_moiety 'C15 H32  N6 Ni O 2+, 2(Cl O4 -)'
_chemical_formula_sum 'C15 H32 Cl2 N6 Ni O9'
_chemical_formula_weight 570.08
_chemical_name_systematic
;
<i>cis</i>-aqua{1-[(1-methyl-1<i>H</i>-imidazol-2-yl)methyl]-1,4,8,11-
tetraazacyclotetradecane}nickel(II) bis(perchlorate)
;
_space_group_IT_number 19
_symmetry_cell_setting orthorhombic
_symmetry_space_group_name_Hall 'P 2ac 2ab'
_symmetry_space_group_name_H-M 'P 21 21 21'
_atom_sites_solution_hydrogens geom
_atom_sites_solution_primary direct
_atom_sites_solution_secondary difmap
_audit_creation_method SHELXL97
_cell_angle_alpha 90.00
_cell_angle_beta 90.00
_cell_angle_gamma 90.00
_cell_formula_units_Z 4
_cell_length_a 9.428(5)
_cell_length_b 16.047(5)
_cell_length_c 16.060(5)
_cell_measurement_reflns_used 2876
_cell_measurement_temperature 294(2)
_cell_measurement_theta_max 25.88
_cell_measurement_theta_min 3.86
_cell_volume 2429.7(17)
_computing_cell_refinement 'CrysAlis PRO (Oxford Diffraction, 2009)'
_computing_data_collection 'CrysAlis PRO (Oxford Diffraction, 2009)'
_computing_data_reduction 'CrysAlis PRO (Oxford Diffraction, 2009)'
_computing_molecular_graphics 'SHELXTL (Sheldrick, 2008)'
_computing_publication_material
;
SHELXL97 (Sheldrick, 2008) and PLATON (Spek, 2009)
;
_computing_structure_refinement 'SHELXL97 (Sheldrick, 2008)'
_computing_structure_solution 'SHELXS97 (Sheldrick, 2008)'
_diffrn_ambient_temperature 294(2)
_diffrn_measured_fraction_theta_full 0.986
_diffrn_measured_fraction_theta_max 0.986
_diffrn_measurement_device_type 'Oxford Gemini CCD S Ultra'
_diffrn_measurement_method '\w scans, thick slices'
_diffrn_radiation_monochromator graphite
_diffrn_radiation_source 'fine-focus sealed tube'
_diffrn_radiation_type MoK\a
_diffrn_radiation_wavelength 0.71069
_diffrn_reflns_av_R_equivalents 0.0492
_diffrn_reflns_av_sigmaI/netI 0.0904
_diffrn_reflns_limit_h_max 11
_diffrn_reflns_limit_h_min -6
_diffrn_reflns_limit_k_max 19
_diffrn_reflns_limit_k_min -15
_diffrn_reflns_limit_l_max 19
_diffrn_reflns_limit_l_min -19
_diffrn_reflns_number 8056
_diffrn_reflns_theta_full 26.00
_diffrn_reflns_theta_max 26.00
_diffrn_reflns_theta_min 3.57
_exptl_absorpt_coefficient_mu 1.075
_exptl_absorpt_correction_T_max 0.99
_exptl_absorpt_correction_T_min 0.98
_exptl_absorpt_correction_type multi-scan
_exptl_absorpt_process_details '(CrysAlis PRO; Oxford Diffraction, 2009)'
_exptl_crystal_colour 'light pink'
_exptl_crystal_density_diffrn 1.558
_exptl_crystal_density_method 'not measured'
_exptl_crystal_description prism
_exptl_crystal_F_000 1192
_exptl_crystal_size_max 0.32
_exptl_crystal_size_mid 0.30
_exptl_crystal_size_min 0.20
_refine_diff_density_max 0.579
_refine_diff_density_min -0.373
_refine_ls_abs_structure_details 'Flack (1983), 1601 Friedel pairs'
_refine_ls_abs_structure_Flack 0.14(3)
_refine_ls_extinction_method none
_refine_ls_goodness_of_fit_ref 1.071
_refine_ls_hydrogen_treatment mixed
_refine_ls_matrix_type full
_refine_ls_number_parameters 362
_refine_ls_number_reflns 4312
_refine_ls_number_restraints 720
_refine_ls_restrained_S_all 1.213
_refine_ls_R_factor_all 0.0795
_refine_ls_R_factor_gt 0.0585
_refine_ls_shift/su_max 0.000
_refine_ls_shift/su_mean 0.000
_refine_ls_structure_factor_coef Fsqd
_refine_ls_weighting_details 'calc w = 1/[\s^2^(Fo^2^)+(0.0553P)^2^+0.3459P] where P=(Fo^2^+2Fc^2^)/3'
_refine_ls_weighting_scheme calc
_refine_ls_wR_factor_gt 0.1279
_refine_ls_wR_factor_ref 0.1532
_reflns_number_gt 3342
_reflns_number_total 4312
_reflns_threshold_expression I>2\s(I)
_cod_data_source_file fa3274.cif
_cod_data_source_block 2
_cod_database_code 2018472
_cod_database_fobs_code 2018472

loop_
_symmetry_equiv_pos_as_xyz
'x, y, z'
'-x+1/2, -y, z+1/2'
'x+1/2, -y+1/2, -z'
'-x, y+1/2, -z+1/2'

loop_
_atom_site_type_symbol
_atom_site_label
_atom_site_fract_x
_atom_site_fract_y
_atom_site_fract_z
_atom_site_U_iso_or_equiv
_atom_site_adp_type
_atom_site_calc_flag
_atom_site_refinement_flags
_atom_site_occupancy
_atom_site_symmetry_multiplicity
_atom_site_disorder_assembly
_atom_site_disorder_group
Ni Ni1 0.68547(9) 0.66055(5) 0.76693(5) 0.0407(2) Uani d . 1 1 . .
N N1 0.5582(6) 0.6181(4) 0.6647(4) 0.0470(14) Uani d U 1 1 . .
N N2 0.5941(6) 0.5756(4) 0.8492(4) 0.0506(15) Uani d U 1 1 . .
H H2 0.6383 0.5257 0.8420 0.061 Uiso calc R 1 1 . .
N N3 0.8152(7) 0.6887(4) 0.8689(3) 0.0523(14) Uani d U 1 1 . .
H H3 0.7838 0.7385 0.8887 0.063 Uiso calc R 1 1 . .
N N4 0.8399(6) 0.5814(4) 0.7174(4) 0.0471(13) Uani d U 1 1 . .
H H4 0.8365 0.5328 0.7465 0.057 Uiso calc R 1 1 . .
N N5 0.7380(7) 0.7519(4) 0.6831(4) 0.0525(15) Uani d U 1 1 . .
N N6 0.6821(7) 0.8174(4) 0.5685(4) 0.0552(15) Uani d U 1 1 . .
C C1 0.4102(8) 0.5915(5) 0.6859(5) 0.0535(18) Uani d U 1 1 . .
H H1A 0.3556 0.6406 0.7005 0.064 Uiso calc R 1 1 . .
H H1B 0.3673 0.5673 0.6366 0.064 Uiso calc R 1 1 . .
C C2 0.3987(8) 0.5302(5) 0.7554(5) 0.0579(18) Uani d U 1 1 . .
H H2A 0.4581 0.4826 0.7422 0.069 Uiso calc R 1 1 . .
H H2B 0.3015 0.5105 0.7579 0.069 Uiso calc R 1 1 . .
C C3 0.4394(8) 0.5615(6) 0.8402(5) 0.060(2) Uani d U 1 1 . .
H H3A 0.3899 0.6134 0.8508 0.072 Uiso calc R 1 1 . .
H H3B 0.4089 0.5214 0.8817 0.072 Uiso calc R 1 1 . .
C C4 0.6284(9) 0.6053(6) 0.9319(5) 0.068(2) Uani d U 1 1 . .
H H4A 0.6073 0.5624 0.9727 0.081 Uiso calc R 1 1 . .
H H4B 0.5719 0.6541 0.9450 0.081 Uiso calc R 1 1 . .
C C5 0.7850(8) 0.6272(6) 0.9351(5) 0.064(2) Uani d U 1 1 . .
H H5A 0.8086 0.6504 0.9891 0.076 Uiso calc R 1 1 . .
H H5B 0.8418 0.5775 0.9266 0.076 Uiso calc R 1 1 . .
C C6 0.9689(9) 0.6995(6) 0.8540(6) 0.068(2) Uani d U 1 1 . .
H H6A 1.0162 0.7072 0.9070 0.081 Uiso calc R 1 1 . .
H H6B 0.9833 0.7497 0.8214 0.081 Uiso calc R 1 1 . .
C C7 1.0370(8) 0.6269(6) 0.8091(5) 0.068(2) Uani d U 1 1 . .
H H7A 1.1387 0.6359 0.8078 0.082 Uiso calc R 1 1 . .
H H7B 1.0197 0.5767 0.8411 0.082 Uiso calc R 1 1 . .
C C8 0.9865(7) 0.6125(5) 0.7213(5) 0.0565(18) Uani d U 1 1 . .
H H8A 0.9926 0.6644 0.6906 0.068 Uiso calc R 1 1 . .
H H8B 1.0487 0.5726 0.6945 0.068 Uiso calc R 1 1 . .
C C9 0.7969(8) 0.5632(5) 0.6317(4) 0.0557(18) Uani d U 1 1 . .
H H9A 0.8485 0.5150 0.6113 0.067 Uiso calc R 1 1 . .
H H9B 0.8193 0.6102 0.5962 0.067 Uiso calc R 1 1 . .
C C10 0.6392(8) 0.5460(5) 0.6290(5) 0.0576(19) Uani d U 1 1 . .
H H10A 0.6099 0.5368 0.5718 0.069 Uiso calc R 1 1 . .
H H10B 0.6183 0.4960 0.6605 0.069 Uiso calc R 1 1 . .
C C11 0.6574(8) 0.7511(5) 0.6174(4) 0.0514(17) Uani d U 1 1 . .
C C12 0.7873(9) 0.8628(5) 0.6059(5) 0.067(2) Uani d U 1 1 . .
H H12 0.8277 0.9118 0.5858 0.080 Uiso calc R 1 1 . .
C C13 0.8211(9) 0.8234(5) 0.6769(5) 0.0614(19) Uani d U 1 1 . .
H H13 0.8885 0.8409 0.7154 0.074 Uiso calc R 1 1 . .
C C14 0.5481(8) 0.6857(5) 0.6018(5) 0.0589(19) Uani d U 1 1 . .
H H14A 0.4544 0.7106 0.6040 0.071 Uiso calc R 1 1 . .
H H14B 0.5615 0.6626 0.5465 0.071 Uiso calc R 1 1 . .
C C15 0.6046(11) 0.8407(7) 0.4931(5) 0.087(3) Uani d U 1 1 . .
H H15A 0.6461 0.8133 0.4459 0.130 Uiso calc R 1 1 . .
H H15B 0.6097 0.9000 0.4855 0.130 Uiso calc R 1 1 . .
H H15C 0.5072 0.8241 0.4984 0.130 Uiso calc R 1 1 . .
Cl Cl1 0.7249(3) 0.90397(13) 0.95182(13) 0.0704(7) Uani d DU 1 1 . .
O O11 0.7669(8) 0.8339(4) 0.9969(4) 0.099(2) Uani d DU 1 1 A .
O O21A 0.6385(17) 0.9556(7) 1.0003(8) 0.091(4) Uani d PDU 0.62(3) 1 A 1
O O31A 0.658(2) 0.8828(7) 0.8776(9) 0.125(6) Uani d PDU 0.62(3) 1 A 1
O O41A 0.8476(10) 0.9523(9) 0.9323(12) 0.121(6) Uani d PDU 0.62(3) 1 A 1
O O21B 0.708(3) 0.9732(9) 1.0021(11) 0.109(8) Uani d PDU 0.38(3) 1 A 2
O O31B 0.5895(17) 0.8848(11) 0.9173(18) 0.115(8) Uani d PDU 0.38(3) 1 A 2
O O41B 0.818(2) 0.9185(17) 0.8861(14) 0.142(9) Uani d PDU 0.38(3) 1 A 2
Cl Cl2 0.7552(2) 0.35686(12) 0.83908(16) 0.0696(6) Uani d DU 1 1 . .
O O12 0.6139(6) 0.3710(5) 0.8176(6) 0.143(4) Uani d DU 1 1 B .
O O22A 0.7515(16) 0.3401(15) 0.9268(5) 0.146(7) Uani d PDU 0.61(3) 1 B 1
O O32A 0.8042(14) 0.2840(7) 0.8017(12) 0.111(5) Uani d PDU 0.61(3) 1 B 1
O O42A 0.8421(13) 0.4246(7) 0.8267(15) 0.130(6) Uani d PDU 0.61(3) 1 B 1
O O22B 0.784(2) 0.396(2) 0.9149(13) 0.165(10) Uani d PDU 0.39(3) 1 B 2
O O32B 0.7892(19) 0.2733(6) 0.8404(19) 0.113(8) Uani d PDU 0.39(3) 1 B 2
O O42B 0.8383(17) 0.3964(18) 0.7768(17) 0.146(9) Uani d PDU 0.39(3) 1 B 2
O O1W 0.5193(7) 0.7489(3) 0.8098(4) 0.0646(15) Uani d D 1 1 . .
H H1WA 0.474(8) 0.772(4) 0.770(3) 0.077 Uiso d D 1 1 . .
H H1WB 0.527(10) 0.785(3) 0.848(3) 0.077 Uiso d D 1 1 . .

loop_
_atom_site_aniso_label
_atom_site_aniso_U_11
_atom_site_aniso_U_22
_atom_site_aniso_U_33
_atom_site_aniso_U_12
_atom_site_aniso_U_13
_atom_site_aniso_U_23
Ni1 0.0442(4) 0.0377(4) 0.0401(4) 0.0005(4) -0.0002(4) 0.0020(4)
N1 0.050(3) 0.044(3) 0.048(3) -0.001(3) -0.002(3) 0.002(2)
N2 0.049(3) 0.055(4) 0.048(3) 0.006(3) 0.003(3) 0.005(3)
N3 0.056(3) 0.050(3) 0.050(3) 0.005(3) -0.008(3) -0.004(2)
N4 0.044(3) 0.048(3) 0.050(3) 0.003(3) 0.007(3) 0.002(2)
N5 0.055(3) 0.046(3) 0.057(3) -0.011(3) -0.003(3) 0.010(3)
N6 0.057(3) 0.051(3) 0.057(3) 0.008(3) 0.006(3) 0.019(3)
C1 0.046(4) 0.053(4) 0.062(4) -0.007(3) -0.005(4) -0.003(4)
C2 0.041(3) 0.058(4) 0.075(5) -0.007(3) 0.007(4) 0.004(4)
C3 0.052(4) 0.064(5) 0.065(4) -0.008(4) 0.013(4) 0.010(4)
C4 0.069(4) 0.088(6) 0.047(4) 0.006(5) 0.000(4) 0.016(4)
C5 0.070(5) 0.083(6) 0.038(4) 0.002(4) -0.011(4) 0.007(3)
C6 0.057(4) 0.076(5) 0.070(5) -0.002(4) -0.010(4) -0.004(4)
C7 0.044(4) 0.086(6) 0.074(5) 0.006(4) -0.006(4) 0.003(5)
C8 0.039(3) 0.067(5) 0.064(4) 0.004(3) 0.009(4) 0.001(4)
C9 0.058(4) 0.061(5) 0.049(4) 0.007(4) 0.009(4) -0.005(3)
C10 0.065(4) 0.050(4) 0.058(4) -0.004(4) 0.006(4) -0.010(3)
C11 0.061(4) 0.049(4) 0.044(4) -0.002(3) -0.002(4) 0.009(3)
C12 0.073(5) 0.048(4) 0.079(5) -0.011(4) 0.012(4) 0.017(4)
C13 0.060(4) 0.047(4) 0.078(5) -0.007(4) -0.003(4) 0.002(4)
C14 0.060(4) 0.064(5) 0.053(4) -0.005(3) -0.020(4) 0.008(3)
C15 0.110(7) 0.090(7) 0.060(5) 0.015(7) -0.010(5) 0.027(5)
Cl1 0.1020(18) 0.0539(11) 0.0553(11) 0.0088(12) -0.0177(12) -0.0061(9)
O11 0.141(6) 0.068(4) 0.087(4) 0.021(4) -0.018(4) 0.005(3)
O21A 0.113(10) 0.057(7) 0.103(8) 0.002(7) 0.010(7) -0.026(6)
O31A 0.209(15) 0.083(8) 0.081(8) 0.012(10) -0.066(10) -0.028(6)
O41A 0.108(9) 0.150(12) 0.105(12) -0.021(8) 0.002(8) 0.036(10)
O21B 0.16(2) 0.052(9) 0.115(14) -0.009(12) -0.036(13) -0.034(9)
O31B 0.107(11) 0.127(16) 0.112(17) 0.031(11) -0.047(10) -0.070(14)
O41B 0.153(15) 0.20(2) 0.076(13) 0.026(16) 0.010(12) 0.042(12)
Cl2 0.0651(11) 0.0457(11) 0.0979(16) 0.0063(10) -0.0117(12) 0.0042(10)
O12 0.086(4) 0.137(8) 0.204(9) 0.025(5) -0.048(5) -0.007(7)
O22A 0.184(13) 0.173(18) 0.082(6) -0.039(13) -0.022(8) 0.004(8)
O32A 0.126(10) 0.060(6) 0.147(12) 0.006(7) 0.052(10) -0.005(7)
O42A 0.120(9) 0.063(7) 0.207(17) -0.021(7) 0.005(11) 0.008(9)
O22B 0.194(19) 0.149(19) 0.154(13) -0.034(19) -0.061(13) -0.050(14)
O32B 0.134(15) 0.052(7) 0.154(18) 0.029(10) 0.069(15) 0.047(9)
O42B 0.152(13) 0.083(15) 0.204(18) 0.018(14) 0.044(16) 0.072(15)
O1W 0.072(4) 0.059(3) 0.063(3) 0.015(3) -0.011(3) -0.006(3)

loop_
_atom_type_symbol
_atom_type_description
_atom_type_scat_dispersion_real
_atom_type_scat_dispersion_imag
_atom_type_scat_source
C C 0.0033 0.0016 'International Tables Vol C Tables 4.2.6.8 and 6.1.1.4'
H H 0.0000 0.0000 'International Tables Vol C Tables 4.2.6.8 and 6.1.1.4'
N N 0.0061 0.0033 'International Tables Vol C Tables 4.2.6.8 and 6.1.1.4'
O O 0.0106 0.0060 'International Tables Vol C Tables 4.2.6.8 and 6.1.1.4'
Cl Cl 0.1484 0.1585 'International Tables Vol C Tables 4.2.6.8 and 6.1.1.4'
Ni Ni 0.3393 1.1124 'International Tables Vol C Tables 4.2.6.8 and 6.1.1.4'

loop_
_geom_angle_atom_site_label_1
_geom_angle_atom_site_label_2
_geom_angle_atom_site_label_3
_geom_angle
N1 Ni1 N2 92.7(2)
N1 Ni1 N3 173.9(2)
N1 Ni1 N4 84.6(2)
N1 Ni1 N5 81.9(2)
N1 Ni1 O1W 92.6(2)
N2 Ni1 N3 83.5(2)
N2 Ni1 N4 97.6(2)
N2 Ni1 N5 169.5(3)
N2 Ni1 O1W 85.9(2)
N3 Ni1 N4 91.2(2)
N3 Ni1 N5 102.6(2)
N3 Ni1 O1W 91.8(2)
N4 Ni1 N5 90.9(3)
N4 Ni1 O1W 175.6(2)
N5 Ni1 O1W 85.3(2)
C14 N1 C1 107.6(6)
C14 N1 C10 109.6(6)
C1 N1 C10 109.9(6)
C14 N1 Ni1 109.0(4)
C1 N1 Ni1 116.0(5)
C10 N1 Ni1 104.7(4)
C4 N2 C3 111.1(7)
C4 N2 Ni1 105.9(5)
C3 N2 Ni1 116.3(5)
C4 N2 H2 107.7
C3 N2 H2 107.7
Ni1 N2 H2 107.7
C5 N3 C6 112.5(6)
C5 N3 Ni1 107.8(5)
C6 N3 Ni1 118.1(5)
C5 N3 H3 105.8
C6 N3 H3 105.8
Ni1 N3 H3 105.8
C9 N4 C8 111.5(6)
C9 N4 Ni1 106.7(4)
C8 N4 Ni1 115.6(5)
C9 N4 H4 107.6
C8 N4 H4 107.6
Ni1 N4 H4 107.6
C11 N5 C13 106.2(6)
C11 N5 Ni1 112.6(5)
C13 N5 Ni1 140.5(5)
C11 N6 C12 107.0(6)
C11 N6 C15 126.9(7)
C12 N6 C15 126.0(7)
C2 C1 N1 115.2(6)
C2 C1 H1A 108.5
N1 C1 H1A 108.5
C2 C1 H1B 108.5
N1 C1 H1B 108.5
H1A C1 H1B 107.5
C1 C2 C3 116.0(7)
C1 C2 H2A 108.3
C3 C2 H2A 108.3
C1 C2 H2B 108.3
C3 C2 H2B 108.3
H2A C2 H2B 107.4
N2 C3 C2 113.1(7)
N2 C3 H3A 109.0
C2 C3 H3A 109.0
N2 C3 H3B 109.0
C2 C3 H3B 109.0
H3A C3 H3B 107.8
N2 C4 C5 108.9(7)
N2 C4 H4A 109.9
C5 C4 H4A 109.9
N2 C4 H4B 109.9
C5 C4 H4B 109.9
H4A C4 H4B 108.3
N3 C5 C4 108.5(7)
N3 C5 H5A 110.0
C4 C5 H5A 110.0
N3 C5 H5B 110.0
C4 C5 H5B 110.0
H5A C5 H5B 108.4
N3 C6 C7 113.8(7)
N3 C6 H6A 108.8
C7 C6 H6A 108.8
N3 C6 H6B 108.8
C7 C6 H6B 108.8
H6A C6 H6B 107.7
C8 C7 C6 115.5(7)
C8 C7 H7A 108.4
C6 C7 H7A 108.4
C8 C7 H7B 108.4
C6 C7 H7B 108.4
H7A C7 H7B 107.5
N4 C8 C7 112.9(6)
N4 C8 H8A 109.0
C7 C8 H8A 109.0
N4 C8 H8B 109.0
C7 C8 H8B 109.0
H8A C8 H8B 107.8
N4 C9 C10 109.6(6)
N4 C9 H9A 109.7
C10 C9 H9A 109.7
N4 C9 H9B 109.7
C10 C9 H9B 109.7
H9A C9 H9B 108.2
N1 C10 C9 110.4(6)
N1 C10 H10A 109.6
C9 C10 H10A 109.6
N1 C10 H10B 109.6
C9 C10 H10B 109.6
H10A C10 H10B 108.1
N5 C11 N6 111.4(6)
N5 C11 C14 123.2(6)
N6 C11 C14 125.3(7)
C13 C12 N6 107.0(7)
C13 C12 H12 126.5
N6 C12 H12 126.5
C12 C13 N5 108.4(7)
C12 C13 H13 125.8
N5 C13 H13 125.8
N1 C14 C11 110.8(6)
N1 C14 H14A 109.5
C11 C14 H14A 109.5
N1 C14 H14B 109.5
C11 C14 H14B 109.5
H14A C14 H14B 108.1
N6 C15 H15A 109.5
N6 C15 H15B 109.5
H15A C15 H15B 109.5
N6 C15 H15C 109.5
H15A C15 H15C 109.5
H15B C15 H15C 109.5
O21B Cl1 O41B 112.4(8)
O21B Cl1 O11 112.2(8)
O31A Cl1 O11 112.1(6)
O41B Cl1 O11 110.4(8)
O31A Cl1 O21A 110.9(7)
O11 Cl1 O21A 110.7(6)
O21B Cl1 O31B 107.3(8)
O41B Cl1 O31B 107.8(8)
O11 Cl1 O31B 106.4(7)
O31A Cl1 O41A 108.2(7)
O11 Cl1 O41A 108.8(6)
O21A Cl1 O41A 105.8(6)
O42A Cl2 O32A 113.8(7)
O32B Cl2 O22B 112.0(8)
O32A Cl2 O22B 133.2(11)
O42A Cl2 O12 113.9(7)
O32B Cl2 O12 112.6(8)
O32A Cl2 O12 110.3(7)
O22B Cl2 O12 109.3(8)
O32B Cl2 O42B 108.5(8)
O22B Cl2 O42B 108.0(8)
O12 Cl2 O42B 106.3(8)
O42A Cl2 O22A 107.7(7)
O32A Cl2 O22A 105.9(7)
O12 Cl2 O22A 104.5(6)
Ni1 O1W H1WA 113(5)
Ni1 O1W H1WB 127(6)
H1WA O1W H1WB 107(4)

loop_
_geom_bond_atom_site_label_1
_geom_bond_atom_site_label_2
_geom_bond_distance
Ni1 N1 2.144(6)
Ni1 N2 2.085(6)
Ni1 N3 2.094(6)
Ni1 N4 2.088(6)
Ni1 N5 2.051(6)
Ni1 O1W 2.222(6)
N1 C14 1.486(9)
N1 C1 1.499(9)
N1 C10 1.500(9)
N2 C4 1.447(10)
N2 C3 1.483(10)
N2 H2 0.9100
N3 C5 1.479(9)
N3 C6 1.479(10)
N3 H3 0.9100
N4 C9 1.464(9)
N4 C8 1.471(9)
N4 H4 0.9100
N5 C11 1.300(9)
N5 C13 1.393(9)
N6 C11 1.343(9)
N6 C12 1.369(10)
N6 C15 1.463(9)
C1 C2 1.492(10)
C1 H1A 0.9700
C1 H1B 0.9700
C2 C3 1.501(11)
C2 H2A 0.9700
C2 H2B 0.9700
C3 H3A 0.9700
C3 H3B 0.9700
C4 C5 1.519(12)
C4 H4A 0.9700
C4 H4B 0.9700
C5 H5A 0.9700
C5 H5B 0.9700
C6 C7 1.512(11)
C6 H6A 0.9700
C6 H6B 0.9700
C7 C8 1.506(11)
C7 H7A 0.9700
C7 H7B 0.9700
C8 H8A 0.9700
C8 H8B 0.9700
C9 C10 1.514(11)
C9 H9A 0.9700
C9 H9B 0.9700
C10 H10A 0.9700
C10 H10B 0.9700
C11 C14 1.492(10)
C12 C13 1.342(11)
C12 H12 0.9300
C13 H13 0.9300
C14 H14A 0.9700
C14 H14B 0.9700
C15 H15A 0.9600
C15 H15B 0.9600
C15 H15C 0.9600
Cl1 O21B 1.382(8)
Cl1 O31A 1.391(7)
Cl1 O41B 1.393(8)
Cl1 O11 1.395(5)
Cl1 O21A 1.399(7)
Cl1 O31B 1.426(8)
Cl1 O41A 1.427(7)
Cl2 O42A 1.375(7)
Cl2 O32B 1.379(7)
Cl2 O32A 1.393(7)
Cl2 O22B 1.394(8)
Cl2 O12 1.395(5)
Cl2 O42B 1.420(8)
Cl2 O22A 1.435(7)
O1W H1WA 0.846(12)
O1W H1WB 0.846(12)

loop_
_geom_hbond_atom_site_label_D
_geom_hbond_atom_site_label_H
_geom_hbond_atom_site_label_A
_geom_hbond_site_symmetry_A
_geom_hbond_distance_DH
_geom_hbond_distance_HA
_geom_hbond_distance_DA
_geom_hbond_angle_DHA
N3 H3 O11 . 0.91 2.32 3.140(9) 149.7
N4 H4 O42A . 0.91 2.16 3.068(15) 173.4
N4 H4 O42B . 0.91 2.24 3.12(2) 161.4
O1W H1WA O12 4_656 0.846(12) 2.29(3) 3.098(10) 161(7)
O1W H1WB O31B . 0.846(12) 2.04(4) 2.86(2) 163(9)
O1W H1WB O31A . 0.846(12) 2.06(7) 2.740(13) 137(8)
